data_1532084
loop_
_publ_author_name
'Raudsepp, M.'
'Pani, E.'

_publ_section_title
;
 The crystal structure of cobaltarthurite, Co(2+) Fe(3+)2 (As O4)2 (O H)2
 * 4(H2 O): a Rietveld refinement
;
_journal_name_full 'Canadian Mineralogist'
_journal_page_first 733
_journal_page_last 737
_journal_volume 40
_journal_year 2002
_chemical_formula_sum 'As2 Co Fe2 H10 O14'
_chemical_name_systematic 'Co Fe2 (As O4)2 (O H)2 (H2 O)4'
_space_group_IT_number 14
_symmetry_space_group_name_Hall '-P 2ybc'
_symmetry_space_group_name_H-M 'P 1 21/c 1'
_cell_angle_alpha 90
_cell_angle_beta 94.277
_cell_angle_gamma 90
_cell_formula_units_Z 2
_cell_length_a 10.2694
_cell_length_b 9.679
_cell_length_c 5.5723
_cell_volume 552.330
_citation_journal_id_ASTM CAMIA6
_cod_data_source_file Raudsepp_CAMIA6_2002_665.cif
_cod_data_source_block H10As2Co1Fe2O14
_cod_original_cell_volume 552.3303
_cod_original_formula_sum 'H10 As2 Co1 Fe2 O14'
_cod_database_code 1532084

loop_
_symmetry_equiv_pos_as_xyz
x,y,z
-x,y+1/2,-z+1/2
-x,-y,-z
x,-y-1/2,z-1/2

loop_
_atom_site_label
_atom_site_type_symbol
_atom_site_fract_x
_atom_site_fract_y
_atom_site_fract_z
_atom_site_occupancy
_atom_site_U_iso_or_equiv
O4 O-2 0.303 0.253 0.323 1 0.0
O2 O-2 0.36 0.491 0.594 1 0.0
As1 As+5 0.2968 0.4293 0.3279 1 0.0
Fe1 Fe+3 0.4554 0.1357 0.3405 1 0.0
O5 O-2 0.54 0.228 0.08 1 0.0
Co1 Co+2 0 0 0 1 0.0
O1 O-2 0.397 0.488 0.118 1 0.0
O7 O-2 0.05 0.19 0.15 1 0.0
O3 O-2 0.148 0.494 0.24 1 0.0
O6 O-2 0.126 0.909 0.296 1 0.0
